data_4335773
loop_
_publ_author_name
'Kisholoy Bhattacharya'
'Manoranjan Maity'
'Sk Md Towsif Abtab'
'Mithun Chandra Majee'
'Muktimoy Chaudhury'

_publ_section_title
;
 Homo- and Heterometal Complexes of Oxido-Metal Ions with a Triangular
 [V(V)O-MO-V(V)O] [M = V(IV) and Re(V)] Core: Reporting Mixed-Oxidation
 Oxido-Vanadium(V/IV/V) Compounds with Valence Trapped Structures
;
_journal_name_full 'Inorganic Chemistry'
_journal_page_first 9597
_journal_page_last 9605
_journal_paper_doi 10.1021/ic4013203
_journal_volume 52
_journal_year 2013
_chemical_formula_sum 'C22 H32 N2 O13 V3'
_chemical_formula_weight 685.32
_chemical_name_systematic
; 
 ? 
;
_space_group_IT_number 14
_symmetry_cell_setting monoclinic
_symmetry_space_group_name_Hall '-P 2ybc'
_symmetry_space_group_name_H-M 'P 1 21/c 1'
_atom_sites_solution_hydrogens geom
_atom_sites_solution_primary direct
_atom_sites_solution_secondary difmap
_audit_creation_method SHELXL-97
_cell_angle_alpha 90.00
_cell_angle_beta 97.921(8)
_cell_angle_gamma 90.00
_cell_formula_units_Z 4
_cell_length_a 15.094(4)
_cell_length_b 9.921(3)
_cell_length_c 18.717(4)
_cell_measurement_temperature 150(2)
_cell_volume 2776.1(13)
_computing_cell_refinement 'BRUKER APEX-II'
_computing_data_collection 'BRUKER APEX-II'
_computing_data_reduction 'BRUKER APEX-II'
_computing_molecular_graphics 'MERCURY 2.2, PLATON-97'
_computing_publication_material 'MERCURY 2.2, PLATON-97'
_computing_structure_refinement 'SHELXL-97 (Sheldrick, 1997)'
_computing_structure_solution 'SHELXS-97 (Sheldrick, 1990)'
_diffrn_ambient_temperature 150(2)
_diffrn_measured_fraction_theta_full 0.993
_diffrn_measured_fraction_theta_max 0.993
_diffrn_measurement_device_type 'CCD AREA DETECTOR'
_diffrn_measurement_method OMEGA-SCAN
_diffrn_radiation_monochromator graphite
_diffrn_radiation_source 'fine-focus sealed tube'
_diffrn_radiation_type MoK\a
_diffrn_radiation_wavelength 0.71073
_diffrn_reflns_av_R_equivalents 0.1309
_diffrn_reflns_av_sigmaI/netI 0.0679
_diffrn_reflns_limit_h_max 13
_diffrn_reflns_limit_h_min -13
_diffrn_reflns_limit_k_max 8
_diffrn_reflns_limit_k_min -8
_diffrn_reflns_limit_l_max 16
_diffrn_reflns_limit_l_min -16
_diffrn_reflns_number 14588
_diffrn_reflns_theta_full 18.21
_diffrn_reflns_theta_max 18.21
_diffrn_reflns_theta_min 1.36
_exptl_absorpt_coefficient_mu 1.057
_exptl_absorpt_correction_T_max 0.9491
_exptl_absorpt_correction_T_min 0.8837
_exptl_absorpt_correction_type multi-scan
_exptl_absorpt_process_details SADABS
_exptl_crystal_colour BLUE
_exptl_crystal_density_diffrn 1.640
_exptl_crystal_description FLAKES
_exptl_crystal_F_000 1404
_exptl_crystal_size_max 0.12
_exptl_crystal_size_mid 0.09
_exptl_crystal_size_min 0.05
_refine_diff_density_max 0.277
_refine_diff_density_min -0.346
_refine_diff_density_rms 0.074
_refine_ls_extinction_method none
_refine_ls_goodness_of_fit_ref 1.009
_refine_ls_hydrogen_treatment mixed
_refine_ls_matrix_type full
_refine_ls_number_parameters 372
_refine_ls_number_reflns 1962
_refine_ls_number_restraints 0
_refine_ls_restrained_S_all 1.009
_refine_ls_R_factor_all 0.0841
_refine_ls_R_factor_gt 0.0421
_refine_ls_shift/su_max 0.641
_refine_ls_shift/su_mean 0.002
_refine_ls_structure_factor_coef Fsqd
_refine_ls_weighting_details 'calc w=1/[\s^2^(Fo^2^)+(0.1000P)^2^+0.1779P] where P=(Fo^2^+2Fc^2^)/3'
_refine_ls_weighting_scheme calc
_refine_ls_wR_factor_gt 0.1117
_refine_ls_wR_factor_ref 0.1477
_reflns_number_gt 1323
_reflns_number_total 1962
_reflns_threshold_expression >2sigma(I)
_cod_data_source_file ic4013203_si_001_1.cif
_cod_data_source_block 1
_cod_original_cell_volume 2776.0(12)
_cod_database_code 4335773

loop_
_symmetry_equiv_pos_as_xyz
'x, y, z'
'-x, y+1/2, -z+1/2'
'-x, -y, -z'
'x, -y-1/2, z-1/2'

loop_
_atom_site_label
_atom_site_type_symbol
_atom_site_fract_x
_atom_site_fract_y
_atom_site_fract_z
_atom_site_U_iso_or_equiv
_atom_site_adp_type
_atom_site_occupancy
_atom_site_symmetry_multiplicity
_atom_site_calc_flag
_atom_site_refinement_flags
V1 V 0.17680(13) 0.06402(17) 0.50541(9) 0.0364(7) Uani 1 1 d .
V2 V 0.26998(13) 0.41984(18) 0.46432(9) 0.0420(7) Uani 1 1 d .
V3 V 0.31919(13) 0.32236(19) 0.62745(9) 0.0430(7) Uani 1 1 d .
C2 C 0.0431(9) 0.1766(14) 0.3619(6) 0.033(3) Uani 1 1 d .
C3 C 0.1080(9) 0.2643(14) 0.3967(6) 0.030(3) Uani 1 1 d .
C4 C 0.0992(9) 0.4064(14) 0.3831(7) 0.033(3) Uani 1 1 d .
C6 C -0.0353(9) 0.3669(17) 0.3014(6) 0.046(3) Uani 1 1 d .
H6 H -0.0833 0.4010 0.2701 0.055 Uiso 1 1 calc R
C5 C 0.0288(10) 0.4548(12) 0.3354(7) 0.042(3) Uani 1 1 d .
H5 H 0.0241 0.5467 0.3259 0.051 Uiso 1 1 calc R
C1 C -0.0288(9) 0.2306(15) 0.3135(6) 0.045(3) Uani 1 1 d .
H1 H -0.0718 0.1731 0.2897 0.054 Uiso 1 1 calc R
C7 C 0.0478(8) 0.0325(14) 0.3707(6) 0.038(3) Uani 1 1 d .
H7 H 0.0079 -0.0197 0.3400 0.046 Uiso 1 1 calc R
C12 C 0.4098(10) 0.0768(15) 0.6612(7) 0.042(3) Uani 1 1 d .
C9 C 0.3990(11) -0.2003(12) 0.6510(7) 0.051(3) Uani 1 1 d .
H9 H 0.3958 -0.2938 0.6482 0.061 Uiso 1 1 calc R
C8 C 0.3282(9) -0.1232(15) 0.6139(6) 0.039(3) Uani 1 1 d .
C11 C 0.4773(9) -0.0051(17) 0.6974(6) 0.047(3) Uani 1 1 d .
H11 H 0.5257 0.0341 0.7261 0.056 Uiso 1 1 calc R
C10 C 0.4724(9) -0.1422(17) 0.6909(6) 0.051(4) Uani 1 1 d .
H10 H 0.5185 -0.1960 0.7134 0.061 Uiso 1 1 calc R
C13 C 0.1027(7) -0.1757(11) 0.4197(6) 0.044(3) Uani 1 1 d .
H13A H 0.1506 -0.2111 0.3956 0.053 Uiso 1 1 calc R
H13B H 0.0463 -0.2100 0.3953 0.053 Uiso 1 1 calc R
C14 C 0.1155(8) -0.2186(10) 0.4975(6) 0.044(3) Uani 1 1 d .
H14A H 0.0608 -0.2048 0.5184 0.052 Uiso 1 1 calc R
H14B H 0.1312 -0.3133 0.5016 0.052 Uiso 1 1 calc R
C15 C 0.2524(10) -0.1925(11) 0.5756(7) 0.043(3) Uani 1 1 d .
H15 H 0.2502 -0.2856 0.5806 0.051 Uiso 1 1 calc R
N1 N 0.1030(6) -0.0288(9) 0.4178(5) 0.033(2) Uani 1 1 d .
N2 N 0.1877(7) -0.1359(9) 0.5350(5) 0.035(2) Uani 1 1 d .
O5 O 0.1619(5) 0.4863(7) 0.4174(4) 0.041(2) Uani 1 1 d .
O1 O 0.1799(5) 0.2288(6) 0.4419(4) 0.036(2) Uani 1 1 d .
O6 O 0.4115(5) 0.2128(8) 0.6646(3) 0.041(2) Uani 1 1 d .
O2 O 0.2747(5) 0.1062(7) 0.5865(3) 0.034(2) Uani 1 1 d .
O3 O 0.0936(4) 0.1025(6) 0.5452(3) 0.0343(19) Uani 1 1 d .
O11 O 0.2210(5) 0.3906(6) 0.5579(3) 0.0363(19) Uani 1 1 d .
O12 O 0.3584(5) 0.3159(6) 0.5301(3) 0.0367(19) Uani 1 1 d .
O8 O 0.3684(5) 0.4580(7) 0.6549(4) 0.051(2) Uani 1 1 d .
O7 O 0.3137(5) 0.5641(7) 0.4778(3) 0.051(2) Uani 1 1 d .
O9 O 0.3168(5) 0.3661(7) 0.3869(3) 0.048(2) Uani 1 1 d .
C18 C 0.4505(8) 0.3247(13) 0.5222(6) 0.072(4) Uani 1 1 d .
H18A H 0.4592 0.2919 0.4754 0.108 Uiso 1 1 calc R
H18B H 0.4849 0.2712 0.5587 0.108 Uiso 1 1 calc R
H18C H 0.4696 0.4170 0.5271 0.108 Uiso 1 1 calc R
C17 C 0.1343(8) 0.4220(10) 0.5739(6) 0.051(3) Uani 1 1 d .
H17A H 0.1133 0.3500 0.6014 0.077 Uiso 1 1 calc R
H17B H 0.0943 0.4332 0.5297 0.077 Uiso 1 1 calc R
H17C H 0.1366 0.5040 0.6013 0.077 Uiso 1 1 calc R
C19 C 0.3712(9) 0.4433(13) 0.3455(7) 0.078(4) Uani 1 1 d .
H19A H 0.3371 0.5172 0.3230 0.117 Uiso 1 1 calc R
H19B H 0.3910 0.3871 0.3091 0.117 Uiso 1 1 calc R
H19C H 0.4222 0.4774 0.3766 0.117 Uiso 1 1 calc R
O10 O 0.2470(5) 0.3062(7) 0.6965(3) 0.051(2) Uani 1 1 d .
C20 C 0.1861(8) 0.2082(12) 0.7140(6) 0.057(4) Uani 1 1 d .
H20A H 0.1367 0.2025 0.6759 0.086 Uiso 1 1 calc R
H20B H 0.1645 0.2330 0.7581 0.086 Uiso 1 1 calc R
H20C H 0.2155 0.1224 0.7200 0.086 Uiso 1 1 calc R
C21 C 0.3359(10) 0.0163(15) 0.6191(6) 0.038(3) Uani 1 1 d .
O13 O 0.2426(6) 0.9873(8) 0.2973(4) 0.071(3) Uani 1 1 d .
H13 H 0.2551 1.0462 0.2696 0.107 Uiso 1 1 calc R
C22 C 0.2739(9) 0.8584(14) 0.2747(6) 0.084(4) Uani 1 1 d .
H22A H 0.3378 0.8608 0.2767 0.126 Uiso 1 1 calc R
H22B H 0.2470 0.8400 0.2261 0.126 Uiso 1 1 calc R
H22C H 0.2577 0.7890 0.3061 0.126 Uiso 1 1 calc R
O4 O 0.2887(9) 0.0062(10) 0.4416(6) 0.048(3) Uani 1 1 d .
C24 C 0.3793(11) -0.0110(19) 0.4513(7) 0.115(7) Uani 1 1 d .
H24A H 0.4046 0.0299 0.4959 0.173 Uiso 1 1 calc R
H24B H 0.4040 0.0305 0.4121 0.173 Uiso 1 1 calc R
H24C H 0.3929 -0.1056 0.4525 0.173 Uiso 1 1 calc R
H2 H 0.264(9) 0.000(14) 0.412(6) 0.05(6) Uiso 1 1 d .

loop_
_atom_site_aniso_label
_atom_site_aniso_U_11
_atom_site_aniso_U_22
_atom_site_aniso_U_33
_atom_site_aniso_U_23
_atom_site_aniso_U_13
_atom_site_aniso_U_12
V1 0.0536(15) 0.0320(13) 0.0223(12) 0.0001(9) 0.0007(10) -0.0025(11)
V2 0.0629(16) 0.0399(14) 0.0245(13) -0.0006(10) 0.0104(11) -0.0045(11)
V3 0.0634(15) 0.0420(14) 0.0226(12) -0.0058(10) 0.0026(10) -0.0024(12)
C2 0.037(9) 0.051(11) 0.015(7) 0.000(8) 0.016(7) 0.007(10)
C3 0.038(9) 0.037(11) 0.015(7) -0.006(7) 0.000(7) -0.002(8)
C4 0.051(10) 0.033(11) 0.019(8) -0.003(7) 0.016(8) 0.008(8)
C6 0.054(10) 0.061(11) 0.025(8) 0.012(8) 0.011(7) 0.019(9)
C5 0.057(9) 0.048(9) 0.021(7) 0.008(8) 0.001(7) 0.009(10)
C1 0.059(11) 0.062(12) 0.011(7) -0.008(7) -0.003(7) -0.001(8)
C7 0.058(10) 0.038(11) 0.022(8) -0.002(7) 0.020(7) -0.008(8)
C12 0.038(9) 0.073(12) 0.011(7) -0.002(9) -0.004(7) -0.012(11)
C9 0.086(11) 0.026(8) 0.043(8) 0.014(8) 0.018(9) 0.003(10)
C8 0.053(11) 0.036(11) 0.028(8) 0.011(8) 0.007(8) 0.016(10)
C11 0.057(10) 0.066(12) 0.014(7) -0.009(7) -0.010(7) 0.007(9)
C10 0.057(11) 0.060(13) 0.030(8) 0.003(7) -0.015(8) 0.000(8)
C13 0.056(9) 0.040(10) 0.032(8) -0.008(6) -0.009(6) -0.007(7)
C14 0.056(9) 0.024(7) 0.051(9) -0.002(7) 0.005(7) 0.007(7)
C15 0.070(10) 0.027(8) 0.031(8) -0.001(7) 0.009(8) -0.015(9)
N1 0.055(7) 0.020(7) 0.024(6) 0.001(5) -0.001(5) 0.002(5)
N2 0.042(7) 0.040(6) 0.021(6) -0.008(5) -0.004(5) -0.003(6)
O5 0.065(6) 0.030(5) 0.027(4) 0.000(4) 0.001(4) 0.000(5)
O1 0.051(6) 0.028(5) 0.028(4) 0.005(4) 0.005(5) -0.002(4)
O6 0.055(6) 0.039(6) 0.027(5) -0.004(4) -0.003(4) -0.004(5)
O2 0.049(5) 0.034(5) 0.020(4) -0.006(4) 0.001(4) -0.012(4)
O3 0.042(5) 0.041(5) 0.023(4) -0.002(3) 0.012(4) -0.003(4)
O11 0.040(5) 0.046(5) 0.025(4) 0.000(3) 0.014(4) 0.004(4)
O12 0.045(5) 0.042(5) 0.025(4) -0.003(4) 0.012(4) -0.005(4)
O8 0.078(6) 0.040(5) 0.033(4) -0.008(4) 0.002(4) -0.012(4)
O7 0.081(6) 0.037(5) 0.036(5) -0.003(4) 0.013(4) -0.015(4)
O9 0.060(5) 0.060(5) 0.025(4) -0.001(4) 0.014(4) -0.002(4)
C18 0.064(11) 0.109(12) 0.047(8) 0.027(8) 0.021(7) 0.008(9)
C17 0.088(11) 0.037(8) 0.030(7) 0.002(6) 0.010(7) -0.006(7)
C19 0.094(11) 0.101(11) 0.045(9) 0.012(8) 0.032(9) -0.017(9)
O10 0.071(6) 0.056(5) 0.028(5) 0.004(4) 0.014(4) -0.012(5)
C20 0.068(9) 0.073(10) 0.031(8) -0.006(7) 0.008(7) 0.011(8)
C21 0.060(12) 0.045(12) 0.011(7) 0.013(7) 0.009(8) 0.029(9)
O13 0.112(8) 0.063(6) 0.040(6) 0.004(5) 0.014(5) -0.003(6)
C22 0.117(13) 0.086(11) 0.049(9) -0.012(9) 0.018(9) 0.003(10)
O4 0.060(9) 0.053(6) 0.028(7) -0.002(5) -0.003(6) 0.002(5)
C24 0.057(13) 0.24(2) 0.048(10) -0.021(11) 0.002(9) 0.015(12)

loop_
_atom_type_symbol
_atom_type_description
_atom_type_scat_dispersion_real
_atom_type_scat_dispersion_imag
_atom_type_scat_source
C C 0.0033 0.0016 'International Tables Vol C Tables 4.2.6.8 and 6.1.1.4'
H H 0.0000 0.0000 'International Tables Vol C Tables 4.2.6.8 and 6.1.1.4'
N N 0.0061 0.0033 'International Tables Vol C Tables 4.2.6.8 and 6.1.1.4'
O O 0.0106 0.0060 'International Tables Vol C Tables 4.2.6.8 and 6.1.1.4'
V V 0.3005 0.5294 'International Tables Vol C Tables 4.2.6.8 and 6.1.1.4'

loop_
_geom_angle_atom_site_label_1
_geom_angle_atom_site_label_2
_geom_angle_atom_site_label_3
_geom_angle
O3 V1 O2 98.2(3)
O3 V1 O1 99.4(3)
O2 V1 O1 101.6(3)
O3 V1 N2 98.3(3)
O2 V1 N2 88.5(4)
O1 V1 N2 158.1(3)
O3 V1 N1 96.0(3)
O2 V1 N1 162.0(4)
O1 V1 N1 87.0(3)
N2 V1 N1 78.4(4)
O3 V1 O4 176.0(4)
O2 V1 O4 85.8(4)
O1 V1 O4 79.5(3)
N2 V1 O4 82.0(3)
N1 V1 O4 80.2(4)
O7 V2 O9 101.4(3)
O7 V2 O5 94.2(4)
O9 V2 O5 98.2(3)
O7 V2 O12 98.2(3)
O9 V2 O12 92.3(3)
O5 V2 O12 161.8(3)
O7 V2 O11 100.8(3)
O9 V2 O11 154.1(3)
O5 V2 O11 93.3(3)
O12 V2 O11 71.4(3)
O7 V2 O1 169.2(3)
O9 V2 O1 84.1(3)
O5 V2 O1 75.7(3)
O12 V2 O1 90.8(3)
O11 V2 O1 76.4(2)
O8 V3 O10 98.3(4)
O8 V3 O6 94.8(4)
O10 V3 O6 100.2(3)
O8 V3 O11 101.5(3)
O10 V3 O11 91.8(3)
O6 V3 O11 158.1(3)
O8 V3 O12 98.0(3)
O10 V3 O12 159.1(3)
O6 V3 O12 91.3(3)
O11 V3 O12 72.2(3)
O8 V3 O2 168.9(3)
O10 V3 O2 88.8(3)
O6 V3 O2 75.5(3)
O11 V3 O2 86.7(3)
O12 V3 O2 77.2(2)
C3 C2 C1 119.1(12)
C3 C2 C7 122.8(12)
C1 C2 C7 118.0(13)
O1 C3 C2 126.1(12)
O1 C3 C4 114.9(12)
C2 C3 C4 119.0(13)
O5 C4 C5 122.7(12)
O5 C4 C3 117.2(13)
C5 C4 C3 120.1(13)
C1 C6 C5 120.8(11)
C1 C6 H6 119.6
C5 C6 H6 119.6
C4 C5 C6 120.3(11)
C4 C5 H5 119.8
C6 C5 H5 119.8
C6 C1 C2 120.6(11)
C6 C1 H1 119.7
C2 C1 H1 119.7
N1 C7 C2 124.6(11)
N1 C7 H7 117.7
C2 C7 H7 117.7
O6 C12 C11 123.2(13)
O6 C12 C21 117.4(13)
C11 C12 C21 119.4(12)
C10 C9 C8 122.5(11)
C10 C9 H9 118.7
C8 C9 H9 118.7
C21 C8 C9 117.0(12)
C21 C8 C15 124.2(13)
C9 C8 C15 118.8(13)
C10 C11 C12 120.4(11)
C10 C11 H11 119.8
C12 C11 H11 119.8
C11 C10 C9 119.7(11)
C11 C10 H10 120.1
C9 C10 H10 120.1
N1 C13 C14 107.8(8)
N1 C13 H13A 110.1
C14 C13 H13A 110.1
N1 C13 H13B 110.1
C14 C13 H13B 110.1
H13A C13 H13B 108.5
N2 C14 C13 107.1(9)
N2 C14 H14A 110.3
C13 C14 H14A 110.3
N2 C14 H14B 110.3
C13 C14 H14B 110.3
H14A C14 H14B 108.6
N2 C15 C8 125.1(11)
N2 C15 H15 117.4
C8 C15 H15 117.4
C7 N1 C13 119.2(9)
C7 N1 V1 124.3(7)
C13 N1 V1 115.4(7)
C15 N2 C14 119.7(9)
C15 N2 V1 127.4(8)
C14 N2 V1 112.6(7)
C4 O5 V2 122.4(7)
C3 O1 V1 120.3(7)
C3 O1 V2 107.7(7)
V1 O1 V2 127.5(4)
C12 O6 V3 124.6(8)
C21 O2 V1 125.6(8)
C21 O2 V3 107.8(7)
V1 O2 V3 125.8(4)
C17 O11 V3 125.0(6)
C17 O11 V2 127.8(6)
V3 O11 V2 107.1(3)
C18 O12 V2 119.3(6)
C18 O12 V3 120.7(6)
V2 O12 V3 107.0(3)
C19 O9 V2 127.2(7)
O12 C18 H18A 109.5
O12 C18 H18B 109.5
H18A C18 H18B 109.5
O12 C18 H18C 109.5
H18A C18 H18C 109.5
H18B C18 H18C 109.5
O11 C17 H17A 109.5
O11 C17 H17B 109.5
H17A C17 H17B 109.5
O11 C17 H17C 109.5
H17A C17 H17C 109.5
H17B C17 H17C 109.5
O9 C19 H19A 109.5
O9 C19 H19B 109.5
H19A C19 H19B 109.5
O9 C19 H19C 109.5
H19A C19 H19C 109.5
H19B C19 H19C 109.5
C20 O10 V3 134.8(7)
O10 C20 H20A 109.5
O10 C20 H20B 109.5
H20A C20 H20B 109.5
O10 C20 H20C 109.5
H20A C20 H20C 109.5
H20B C20 H20C 109.5
O2 C21 C8 125.0(13)
O2 C21 C12 114.0(13)
C8 C21 C12 121.0(12)
C22 O13 H13 109.5
O13 C22 H22A 109.5
O13 C22 H22B 109.5
H22A C22 H22B 109.5
O13 C22 H22C 109.5
H22A C22 H22C 109.5
H22B C22 H22C 109.5
C24 O4 V1 140.0(9)
C24 O4 H2 124(10)
V1 O4 H2 96(10)
O4 C24 H24A 109.5
O4 C24 H24B 109.5
H24A C24 H24B 109.5
O4 C24 H24C 109.5
H24A C24 H24C 109.5
H24B C24 H24C 109.5

loop_
_geom_bond_atom_site_label_1
_geom_bond_atom_site_label_2
_geom_bond_distance
V1 O3 1.593(6)
V1 O2 2.010(7)
V1 O1 2.025(7)
V1 N2 2.060(9)
V1 N1 2.068(9)
V1 O4 2.273(10)
V2 O7 1.582(7)
V2 O9 1.779(7)
V2 O5 1.863(8)
V2 O12 1.976(7)
V2 O11 2.013(7)
V2 O1 2.337(7)
V3 O8 1.588(7)
V3 O10 1.809(8)
V3 O6 1.827(7)
V3 O11 1.953(7)
V3 O12 1.993(6)
V3 O2 2.345(6)
C2 C3 1.402(14)
C2 C1 1.418(14)
C2 C7 1.440(15)
C3 O1 1.328(12)
C3 C4 1.436(14)
C4 O5 1.329(13)
C4 C5 1.377(14)
C6 C1 1.373(15)
C6 C5 1.390(14)
C6 H6 0.9300
C5 H5 0.9300
C1 H1 0.9300
C7 N1 1.280(12)
C7 H7 0.9300
C12 O6 1.351(13)
C12 C11 1.403(15)
C12 C21 1.408(15)
C9 C10 1.374(14)
C9 C8 1.416(14)
C9 H9 0.9300
C8 C21 1.391(15)
C8 C15 1.439(15)
C11 C10 1.366(15)
C11 H11 0.9300
C10 H10 0.9300
C13 N1 1.459(13)
C13 C14 1.504(13)
C13 H13A 0.9700
C13 H13B 0.9700
C14 N2 1.464(12)
C14 H14A 0.9700
C14 H14B 0.9700
C15 N2 1.281(13)
C15 H15 0.9300
O2 C21 1.366(12)
O11 C17 1.417(12)
O12 C18 1.421(12)
O9 C19 1.427(12)
C18 H18A 0.9600
C18 H18B 0.9600
C18 H18C 0.9600
C17 H17A 0.9600
C17 H17B 0.9600
C17 H17C 0.9600
C19 H19A 0.9600
C19 H19B 0.9600
C19 H19C 0.9600
O10 C20 1.408(12)
C20 H20A 0.9600
C20 H20B 0.9600
C20 H20C 0.9600
O13 C22 1.446(13)
O13 H13 0.8200
C22 H22A 0.9600
C22 H22B 0.9600
C22 H22C 0.9600
O4 C24 1.364(16)
O4 H2 0.62(11)
C24 H24A 0.9600
C24 H24B 0.9600
C24 H24C 0.9600
